data_7000022
loop_
_publ_author_name
'Favier, Isabelle'
'Gomez, Montserrat'
'Granell, Jaume'
'Martinez, Manuel'
'Solans, Xavier'
'Font-Bardia, Merce'

_publ_section_title
;
 Kinetico-mechanistic studies of C-H bond activation on new Pd
 complexes containing N,N'-chelating ligands.
;
_journal_issue 1
_journal_name_full 'Dalton transactions (Cambridge, England : 2003)'
_journal_page_first 123
_journal_page_last 132
_journal_paper_doi 10.1039/b415613g
_journal_year 2005
_chemical_formula_sum 'C12 H17 Cl3 N2 Pd'
_chemical_formula_weight 402.03
_chemical_name_systematic
;
?
;
_space_group_IT_number 2
_symmetry_cell_setting triclinic
_symmetry_space_group_name_Hall '-P 1'
_symmetry_space_group_name_H-M 'P -1'
_atom_sites_solution_hydrogens geom
_atom_sites_solution_primary direct
_atom_sites_solution_secondary difmap
_audit_creation_method SHELXL-97
_cell_angle_alpha 117.14(2)
_cell_angle_beta 100.86(2)
_cell_angle_gamma 91.26(3)
_cell_formula_units_Z 2
_cell_length_a 7.651(4)
_cell_length_b 10.646(2)
_cell_length_c 10.904(2)
_cell_measurement_temperature 293(2)
_cell_volume 770.3(5)
_computing_structure_refinement 'SHELXL-97 (Sheldrick, 1997)'
_diffrn_ambient_temperature 293(2)
_diffrn_measured_fraction_theta_full 1.000
_diffrn_measured_fraction_theta_max 1.000
_diffrn_measurement_device_type 'four cicle diffractometer'
_diffrn_measurement_method \w-2\q-scan
_diffrn_radiation_monochromator graphite
_diffrn_radiation_source 'fine-focus sealed tube'
_diffrn_radiation_type MoK\a
_diffrn_radiation_wavelength 0.71073
_diffrn_reflns_av_R_equivalents 0.0000
_diffrn_reflns_av_sigmaI/netI 0.1061
_diffrn_reflns_limit_h_max 10
_diffrn_reflns_limit_h_min -10
_diffrn_reflns_limit_k_max 13
_diffrn_reflns_limit_k_min -14
_diffrn_reflns_limit_l_max 15
_diffrn_reflns_limit_l_min 0
_diffrn_reflns_number 4478
_diffrn_reflns_theta_full 29.98
_diffrn_reflns_theta_max 29.98
_diffrn_reflns_theta_min 2.15
_diffrn_standards_decay_% 1
_exptl_absorpt_coefficient_mu 1.709
_exptl_absorpt_correction_type none
_exptl_crystal_colour yellow
_exptl_crystal_density_diffrn 1.733
_exptl_crystal_density_method 'not measured'
_exptl_crystal_description plate
_exptl_crystal_F_000 400
_exptl_crystal_size_max 0.2
_exptl_crystal_size_mid 0.2
_exptl_crystal_size_min 0.1
_refine_diff_density_max 0.597
_refine_diff_density_min -0.782
_refine_diff_density_rms 0.109
_refine_ls_extinction_method none
_refine_ls_goodness_of_fit_ref 1.011
_refine_ls_hydrogen_treatment mixed
_refine_ls_matrix_type full
_refine_ls_number_parameters 179
_refine_ls_number_reflns 4478
_refine_ls_number_restraints 0
_refine_ls_restrained_S_all 1.011
_refine_ls_R_factor_all 0.1060
_refine_ls_R_factor_gt 0.0362
_refine_ls_shift/su_max 0.001
_refine_ls_shift/su_mean 0.001
_refine_ls_structure_factor_coef Fsqd
_refine_ls_weighting_details 'calc w=1/[\s^2^(Fo^2^)+(0.0304P)^2^+0.0000P] where P=(Fo^2^+2Fc^2^)/3'
_refine_ls_weighting_scheme calc
_refine_ls_wR_factor_gt 0.0805
_refine_ls_wR_factor_ref 0.0919
_reflns_number_gt 2659
_reflns_number_total 4478
_reflns_threshold_expression >2sigma(I)
_cod_data_source_file b415613g.txt
_cod_data_source_block E-2Cl
_cod_depositor_comments
;
The following automatic conversions were performed:
'_symmetry_cell_setting' value 'Triclinic' changed to 'triclinic'
according to '/home/saulius/struct/CIF-dictionaries/cif_core.dic'
dictionary named 'cif_core.dic' version 2.4.1 from 2010-06-29.

Automatic conversion script
Id: cif_fix_enum 1527 2010-12-29 10:47:43Z saulius 
;
_cod_original_sg_symbol_H-M P-1
_cod_database_code 7000022

loop_
_symmetry_equiv_pos_as_xyz
'x, y, z'
'-x, -y, -z'

loop_
_atom_site_label
_atom_site_type_symbol
_atom_site_fract_x
_atom_site_fract_y
_atom_site_fract_z
_atom_site_U_iso_or_equiv
_atom_site_adp_type
_atom_site_occupancy
_atom_site_symmetry_multiplicity
_atom_site_calc_flag
_atom_site_refinement_flags
_atom_site_disorder_assembly
_atom_site_disorder_group
Pd Pd 0.44911(4) 0.42584(4) 0.22358(4) 0.03639(11) Uani 1 1 d . . .
Cl1 Cl -0.1130(2) -0.11381(16) -0.43877(15) 0.0791(5) Uani 1 1 d . . .
Cl2 Cl 0.54575(17) 0.21676(14) 0.20769(14) 0.0596(4) Uani 1 1 d . . .
Cl3 Cl 0.72509(15) 0.48802(16) 0.20033(15) 0.0638(4) Uani 1 1 d . . .
N1 N 0.2175(4) 0.3730(4) 0.2600(4) 0.0409(9) Uani 1 1 d . . .
N2 N 0.3559(5) 0.6202(4) 0.2559(4) 0.0455(9) Uani 1 1 d . . .
C1 C -0.0549(6) 0.0078(5) -0.2585(5) 0.0468(11) Uani 1 1 d . . .
C2 C -0.1768(6) 0.0238(5) -0.1788(5) 0.0476(12) Uani 1 1 d . . .
H2 H -0.2909 -0.0269 -0.2200 0.057 Uiso 1 1 calc R . .
C3 C -0.1299(6) 0.1159(5) -0.0360(6) 0.0457(12) Uani 1 1 d . . .
C4 C 0.0397(5) 0.1924(5) 0.0269(4) 0.0377(10) Uani 1 1 d . . .
C5 C 0.1606(6) 0.1744(5) -0.0603(5) 0.0528(13) Uani 1 1 d . . .
H5 H 0.2740 0.2263 -0.0215 0.063 Uiso 1 1 calc R . .
C6 C 0.1140(7) 0.0824(5) -0.1998(5) 0.0570(14) Uani 1 1 d . . .
H6 H 0.1963 0.0694 -0.2561 0.068 Uiso 1 1 calc R . .
C7 C 0.0771(5) 0.2849(5) 0.1794(5) 0.0387(10) Uani 1 1 d . . .
H7 H -0.0126 0.2793 0.2242 0.046 Uiso 1 1 calc R . .
C8 C 0.2125(6) 0.4625(5) 0.4091(4) 0.0458(11) Uani 1 1 d . . .
H8 H 0.3238 0.4634 0.4694 0.055 Uiso 1 1 calc R . .
H8A H 0.1150 0.4232 0.4316 0.055 Uiso 1 1 calc R . .
C9 C 0.1866(6) 0.6111(5) 0.4364(5) 0.0542(13) Uani 1 1 d . . .
H9 H 0.1844 0.6668 0.5355 0.065 Uiso 1 1 calc R . .
H9A H 0.0695 0.6084 0.3817 0.065 Uiso 1 1 calc R . .
C10 C 0.3223(6) 0.6883(5) 0.4038(5) 0.0541(13) Uani 1 1 d . . .
H10 H 0.4357 0.7039 0.4691 0.065 Uiso 1 1 calc R . .
H10A H 0.2857 0.7811 0.4237 0.065 Uiso 1 1 calc R . .
C11 C 0.1830(7) 0.5941(7) 0.1526(6) 0.0564(14) Uani 1 1 d . . .
C12 C 0.4790(7) 0.7206(6) 0.2459(6) 0.0657(15) Uani 1 1 d . . .
H12 H 0.4436 0.8142 0.2901 0.079 Uiso 1 1 calc R . .
H12A H 0.4754 0.6924 0.1483 0.079 Uiso 1 1 calc R . .
H12B H 0.5986 0.7210 0.2929 0.079 Uiso 1 1 calc R . .
H3 H -0.219(5) 0.132(4) 0.028(4) 0.022(9) Uiso 1 1 d . . .
H11 H 0.193(4) 0.550(4) 0.043(4) 0.019(9) Uiso 1 1 d . . .
H11A H 0.141(7) 0.681(5) 0.201(5) 0.068(18) Uiso 1 1 d . . .
H11B H 0.088(5) 0.523(4) 0.147(4) 0.032(11) Uiso 1 1 d . . .

loop_
_atom_site_aniso_label
_atom_site_aniso_U_11
_atom_site_aniso_U_22
_atom_site_aniso_U_33
_atom_site_aniso_U_23
_atom_site_aniso_U_13
_atom_site_aniso_U_12
Pd 0.01966(14) 0.0527(2) 0.03678(18) 0.02147(15) 0.00478(11) 0.00421(12)
Cl1 0.0777(10) 0.0741(10) 0.0536(8) 0.0106(7) -0.0038(7) -0.0051(8)
Cl2 0.0470(7) 0.0624(9) 0.0753(9) 0.0344(8) 0.0196(6) 0.0179(6)
Cl3 0.0269(6) 0.0880(10) 0.0827(10) 0.0438(8) 0.0165(6) 0.0023(6)
N1 0.0285(19) 0.049(2) 0.051(2) 0.0251(19) 0.0163(17) 0.0065(16)
N2 0.037(2) 0.046(2) 0.053(2) 0.027(2) 0.0005(18) 0.0008(17)
C1 0.047(3) 0.040(3) 0.043(3) 0.013(2) 0.006(2) 0.006(2)
C2 0.035(2) 0.049(3) 0.058(3) 0.028(3) 0.004(2) 0.000(2)
C3 0.030(2) 0.049(3) 0.069(3) 0.037(3) 0.013(2) 0.008(2)
C4 0.029(2) 0.046(3) 0.040(2) 0.024(2) 0.0011(18) 0.0064(19)
C5 0.037(3) 0.062(3) 0.047(3) 0.017(3) 0.006(2) -0.009(2)
C6 0.044(3) 0.069(4) 0.047(3) 0.019(3) 0.009(2) -0.006(3)
C7 0.025(2) 0.051(3) 0.053(3) 0.032(2) 0.0187(19) 0.0106(19)
C8 0.035(2) 0.071(3) 0.034(2) 0.024(2) 0.0123(18) 0.010(2)
C9 0.033(2) 0.064(3) 0.048(3) 0.014(3) 0.004(2) 0.009(2)
C10 0.041(3) 0.048(3) 0.059(3) 0.014(3) 0.009(2) 0.006(2)
C11 0.043(3) 0.062(4) 0.062(4) 0.033(3) -0.002(3) 0.005(3)
C12 0.050(3) 0.061(3) 0.097(4) 0.049(3) 0.008(3) -0.001(3)

loop_
_atom_type_symbol
_atom_type_description
_atom_type_scat_dispersion_real
_atom_type_scat_dispersion_imag
_atom_type_scat_source
C C 0.0033 0.0016 'International Tables Vol C Tables 4.2.6.8 and 6.1.1.4'
H H 0.0000 0.0000 'International Tables Vol C Tables 4.2.6.8 and 6.1.1.4'
Cl Cl 0.1484 0.1585 'International Tables Vol C Tables 4.2.6.8 and 6.1.1.4'
N N 0.0061 0.0033 'International Tables Vol C Tables 4.2.6.8 and 6.1.1.4'
Pd Pd -0.9988 1.0072 'International Tables Vol C Tables 4.2.6.8 and 6.1.1.4'

loop_
_geom_angle_atom_site_label_1
_geom_angle_atom_site_label_2
_geom_angle_atom_site_label_3
_geom_angle
_geom_angle_site_symmetry_1
_geom_angle_site_symmetry_3
_geom_angle_publ_flag
N1 Pd N2 87.30(15) . . ?
N1 Pd Cl3 175.14(11) . . ?
N2 Pd Cl3 94.20(11) . . ?
N1 Pd Cl2 89.50(11) . . ?
N2 Pd Cl2 174.77(12) . . ?
Cl3 Pd Cl2 88.66(6) . . ?
C7 N1 C8 117.0(3) . . ?
C7 N1 Pd 133.0(3) . . ?
C8 N1 Pd 109.9(3) . . ?
C12 N2 C11 108.0(4) . . ?
C12 N2 C10 108.2(4) . . ?
C11 N2 C10 108.9(4) . . ?
C12 N2 Pd 115.6(3) . . ?
C11 N2 Pd 110.0(3) . . ?
C10 N2 Pd 105.9(3) . . ?
C2 C1 C6 121.3(4) . . ?
C2 C1 Cl1 118.9(4) . . ?
C6 C1 Cl1 119.8(4) . . ?
C1 C2 C3 119.2(4) . . ?
C1 C2 H2 120.4 . . ?
C3 C2 H2 120.4 . . ?
C2 C3 C4 121.0(4) . . ?
C2 C3 H3 122(2) . . ?
C4 C3 H3 117(2) . . ?
C3 C4 C5 117.8(4) . . ?
C3 C4 C7 116.7(4) . . ?
C5 C4 C7 125.5(4) . . ?
C6 C5 C4 120.7(4) . . ?
C6 C5 H5 119.7 . . ?
C4 C5 H5 119.7 . . ?
C5 C6 C1 120.0(5) . . ?
C5 C6 H6 120.0 . . ?
C1 C6 H6 120.0 . . ?
N1 C7 C4 128.7(4) . . ?
N1 C7 H7 115.7 . . ?
C4 C7 H7 115.7 . . ?
N1 C8 C9 110.3(4) . . ?
N1 C8 H8 109.6 . . ?
C9 C8 H8 109.6 . . ?
N1 C8 H8A 109.6 . . ?
C9 C8 H8A 109.6 . . ?
H8 C8 H8A 108.1 . . ?
C8 C9 C10 117.3(4) . . ?
C8 C9 H9 108.0 . . ?
C10 C9 H9 108.0 . . ?
C8 C9 H9A 108.0 . . ?
C10 C9 H9A 108.0 . . ?
H9 C9 H9A 107.2 . . ?
C9 C10 N2 118.3(4) . . ?
C9 C10 H10 107.7 . . ?
N2 C10 H10 107.7 . . ?
C9 C10 H10A 107.7 . . ?
N2 C10 H10A 107.7 . . ?
H10 C10 H10A 107.1 . . ?
N2 C11 H11 115.2(19) . . ?
N2 C11 H11A 98(3) . . ?
H11 C11 H11A 123(4) . . ?
N2 C11 H11B 115(2) . . ?
H11 C11 H11B 102(3) . . ?
H11A C11 H11B 103(4) . . ?
N2 C12 H12 109.5 . . ?
N2 C12 H12A 109.5 . . ?
H12 C12 H12A 109.5 . . ?
N2 C12 H12B 109.5 . . ?
H12 C12 H12B 109.5 . . ?
H12A C12 H12B 109.5 . . ?

loop_
_geom_bond_atom_site_label_1
_geom_bond_atom_site_label_2
_geom_bond_distance
_geom_bond_site_symmetry_2
_geom_bond_publ_flag
Pd N1 2.010(3) . ?
Pd N2 2.099(4) . ?
Pd Cl3 2.2922(16) . ?
Pd Cl2 2.3021(14) . ?
Cl1 C1 1.750(5) . ?
N1 C7 1.286(5) . ?
N1 C8 1.471(5) . ?
N2 C12 1.463(6) . ?
N2 C11 1.494(6) . ?
N2 C10 1.513(6) . ?
C1 C2 1.354(6) . ?
C1 C6 1.375(6) . ?
C2 C3 1.377(6) . ?
C2 H2 0.9300 . ?
C3 C4 1.388(6) . ?
C3 H3 1.03(4) . ?
C4 C5 1.403(6) . ?
C4 C7 1.460(6) . ?
C5 C6 1.349(6) . ?
C5 H5 0.9300 . ?
C6 H6 0.9300 . ?
C7 H7 0.9300 . ?
C8 C9 1.496(7) . ?
C8 H8 0.9700 . ?
C8 H8A 0.9700 . ?
C9 C10 1.500(7) . ?
C9 H9 0.9700 . ?
C9 H9A 0.9700 . ?
C10 H10 0.9700 . ?
C10 H10A 0.9700 . ?
C11 H11 1.09(3) . ?
C11 H11A 0.93(5) . ?
C11 H11B 1.01(4) . ?
C12 H12 0.9600 . ?
C12 H12A 0.9600 . ?
C12 H12B 0.9600 . ?
